data_7032391
loop_
_publ_author_name
'Botana, Luis'
'Ruiz, Jos\'e'
'Mota, Antonio J.'
'Rodr\'iguez-Di\'eguez, Antonio'
'Seco, Jos\'e M'
'Oyarzabal, Itziar'
'Colacio, Enrique'

_publ_section_title
;
 Anion controlled structural and magnetic diversity in unusual
 mixed-bridged polynuclear Ni(II) complexes with a versatile bis(2-methoxy
 phenol)diamine hexadentate ligand. An experimental and theoretical
 magneto-structural study.
;
_journal_issue 36
_journal_name_full 'Dalton transactions (Cambridge, England : 2003)'
_journal_page_first 13509
_journal_page_last 13524
_journal_paper_doi 10.1039/c4dt01253d
_journal_volume 43
_journal_year 2014
_chemical_formula_sum 'C44 H60 Cl4 N4 Ni4 O8'
_chemical_formula_weight 1149.60
_chemical_name_systematic
;
 ?
;
_space_group_IT_number 14
_symmetry_cell_setting monoclinic
_symmetry_space_group_name_Hall '-P 2yn'
_symmetry_space_group_name_H-M 'P 1 21/n 1'
_atom_sites_solution_hydrogens geom
_atom_sites_solution_primary direct
_atom_sites_solution_secondary difmap
_audit_creation_method SHELXL-97
_cell_angle_alpha 90.00
_cell_angle_beta 113.762(9)
_cell_angle_gamma 90.00
_cell_formula_units_Z 2
_cell_length_a 10.6316(13)
_cell_length_b 20.125(3)
_cell_length_c 12.1235(15)
_cell_measurement_reflns_used 2310
_cell_measurement_temperature 100(2)
_cell_measurement_theta_max 25.70
_cell_measurement_theta_min 2.34
_cell_volume 2374.1(6)
_computing_cell_refinement 'Bruker smart'
_computing_data_collection 'Bruker smart'
_computing_data_reduction 'Bruker smart'
_computing_molecular_graphics 'Bruker SHELXTL'
_computing_publication_material 'SHELXL-97 (Sheldrick, 1997)'
_computing_structure_refinement 'SHELXL-97 (Sheldrick, 1997)'
_computing_structure_solution 'SHELXL-97 (Sheldrick, 1990)'
_diffrn_ambient_temperature 100(2)
_diffrn_measured_fraction_theta_full 0.996
_diffrn_measured_fraction_theta_max 0.996
_diffrn_measurement_device_type 'Bruker Axs APEX automatic diffractometer'
_diffrn_measurement_method 'phi and omega scans'
_diffrn_radiation_monochromator graphite
_diffrn_radiation_source 'fine-focus sealed tube'
_diffrn_radiation_type MoK\a
_diffrn_radiation_wavelength 0.71073
_diffrn_reflns_av_R_equivalents 0.1295
_diffrn_reflns_av_sigmaI/netI 0.2850
_diffrn_reflns_limit_h_max 11
_diffrn_reflns_limit_h_min -10
_diffrn_reflns_limit_k_max 21
_diffrn_reflns_limit_k_min -19
_diffrn_reflns_limit_l_max 13
_diffrn_reflns_limit_l_min -13
_diffrn_reflns_number 7813
_diffrn_reflns_theta_full 22.50
_diffrn_reflns_theta_max 22.50
_diffrn_reflns_theta_min 2.10
_exptl_absorpt_coefficient_mu 1.843
_exptl_absorpt_correction_T_max 0.7824
_exptl_absorpt_correction_T_min 0.6661
_exptl_absorpt_correction_type empirical
_exptl_absorpt_process_details 'Bruker SADABS (Bruker, 1999)'
_exptl_crystal_colour green
_exptl_crystal_density_diffrn 1.608
_exptl_crystal_density_method 'not measured'
_exptl_crystal_description prismatic
_exptl_crystal_F_000 1192
_exptl_crystal_size_max 0.24
_exptl_crystal_size_mid 0.18
_exptl_crystal_size_min 0.14
_refine_diff_density_max 0.519
_refine_diff_density_min -0.418
_refine_diff_density_rms 0.091
_refine_ls_extinction_method none
_refine_ls_goodness_of_fit_ref 0.709
_refine_ls_hydrogen_treatment mixed
_refine_ls_matrix_type full
_refine_ls_number_parameters 209
_refine_ls_number_reflns 3098
_refine_ls_number_restraints 7
_refine_ls_restrained_S_all 0.714
_refine_ls_R_factor_all 0.1716
_refine_ls_R_factor_gt 0.0638
_refine_ls_shift/su_max 0.002
_refine_ls_shift/su_mean 0.000
_refine_ls_structure_factor_coef Fsqd
_refine_ls_weighting_details 'calc w=1/[\s^2^(Fo^2^)+(0.0002P)^2^+0.0000P] where P=(Fo^2^+2Fc^2^)/3'
_refine_ls_weighting_scheme calc
_refine_ls_wR_factor_gt 0.0901
_refine_ls_wR_factor_ref 0.1123
_reflns_number_gt 1176
_reflns_number_total 3098
_reflns_threshold_expression >2sigma(I)
_cod_duplicate_entry 7031698
_cod_data_source_file c4dt01253d2.cif
_cod_data_source_block Compound5
_cod_depositor_comments
;
The following automatic conversions were performed:

'_symmetry_cell_setting' value 'Monoclinic' changed to 'monoclinic'
according to
/usr/data/users/saulius/crontab/automatic-downloads/current/RSC/lib/dictionaries/cif_core.dic
dictionary named 'cif_core.dic' version 2.4.2 from
2011-04-26.

'_exptl_absorpt_correction_type' value 'Empirical'
changed to 'empirical' according to
/usr/data/users/saulius/crontab/automatic-downloads/current/RSC/lib/dictionaries/cif_core.dic
dictionary named 'cif_core.dic' version 2.4.2 from 2011-04-26.

Automatic conversion script
Id: cif_fix_values 2281 2013-09-26 08:29:07Z andrius 
;
_cod_original_cell_volume 2374.1(5)
_cod_original_sg_symbol_H-M P21/n
_cod_database_code 7032391

loop_
_symmetry_equiv_pos_as_xyz
'x, y, z'
'-x+1/2, y+1/2, -z+1/2'
'-x, -y, -z'
'x-1/2, -y-1/2, z-1/2'

loop_
_atom_site_label
_atom_site_type_symbol
_atom_site_fract_x
_atom_site_fract_y
_atom_site_fract_z
_atom_site_U_iso_or_equiv
_atom_site_adp_type
_atom_site_occupancy
_atom_site_symmetry_multiplicity
_atom_site_calc_flag
_atom_site_refinement_flags
_atom_site_disorder_group
Ni1 Ni 0.14140(13) 0.46070(10) 0.11358(11) 0.0344(4) Uani 1 1 d D .
Ni2A Ni 0.1423(6) 0.6268(6) 0.0644(6) 0.0339(14) Uani 0.598(5) 1 d PD 1
Cl1A Cl -0.018(4) 0.5526(19) 0.107(3) 0.038(5) Uani 0.598(5) 1 d P 1
Cl2A Cl 0.0723(7) 0.7300(4) 0.1071(6) 0.048(2) Uani 0.598(5) 1 d P 1
O1AA O 0.2417(11) 0.5392(9) 0.0882(12) 0.023(2) Uiso 0.598(5) 1 d PD 1
O2AA O 0.3551(11) 0.6492(6) 0.2229(10) 0.034(2) Uiso 0.598(5) 1 d PD 1
O3AB O -0.0043(15) 0.3946(8) 0.1072(11) 0.030(3) Uiso 0.598(5) 1 d P 1
O4AA O 0.2515(12) 0.6690(7) -0.0348(10) 0.032(2) Uiso 0.598(5) 1 d P 1
N1AB N 0.3068(18) 0.3971(10) 0.1300(19) 0.039(4) Uiso 0.598(5) 1 d PD 1
N2AB N 0.221(2) 0.4560(11) 0.3064(9) 0.027(3) Uiso 0.598(5) 1 d PD 1
C1 C 0.8228(18) 0.5581(13) 0.3285(19) 0.051(6) Uiso 0.598(5) 1 d P 1
H1A H 0.8536 0.5940 0.2935 0.076 Uiso 0.598(5) 1 calc PR 1
H1B H 0.8646 0.5174 0.3190 0.076 Uiso 0.598(5) 1 calc PR 1
H1C H 0.8484 0.5667 0.4126 0.076 Uiso 0.598(5) 1 calc PR 1
C1AB C 0.3816(9) 0.5452(9) 0.1446(17) 0.034(3) Uiso 0.598(5) 1 d PGD 1
C6AB C 0.4628(13) 0.4929(7) 0.1365(16) 0.038(3) Uiso 0.598(5) 1 d PG 1
C5AB C 0.6049(12) 0.4962(6) 0.1967(13) 0.045(4) Uiso 0.598(5) 1 d PG 1
H5AB H 0.6592 0.4612 0.1912 0.054 Uiso 0.598(5) 1 calc PR 1
C4AB C 0.6659(9) 0.5520(7) 0.2649(13) 0.033(3) Uiso 0.598(5) 1 d PG 1
C3AB C 0.5848(13) 0.6044(6) 0.2730(14) 0.041(3) Uiso 0.598(5) 1 d PG 1
H3AB H 0.6256 0.6417 0.3187 0.049 Uiso 0.598(5) 1 calc PR 1
C2AB C 0.4427(12) 0.6010(8) 0.2129(16) 0.031(3) Uiso 0.598(5) 1 d PGD 1
C7AB C 0.388(2) 0.4262(11) 0.0754(18) 0.037(4) Uiso 0.598(5) 1 d P 1
H7AA H 0.3301 0.4353 -0.0084 0.044 Uiso 0.598(5) 1 calc PR 1
H7AB H 0.4572 0.3943 0.0770 0.044 Uiso 0.598(5) 1 calc PR 1
C8 C -0.0036(11) 0.4080(7) 0.3037(10) 0.037(4) Uiso 0.598(5) 1 d PG 1
C3 C -0.0684(13) 0.3845(7) 0.1864(9) 0.047(6) Uiso 0.598(5) 1 d PG 1
C2S C -0.1868(12) 0.3462(7) 0.1535(7) 0.025(3) Uiso 0.598(5) 1 d PG 1
C3S C -0.2405(10) 0.3316(6) 0.2379(9) 0.029(3) Uiso 0.598(5) 1 d PG 1
H3S H -0.3198 0.3060 0.2159 0.035 Uiso 0.598(5) 1 calc PR 1
C13A C -0.1758(11) 0.3551(7) 0.3553(8) 0.035(4) Uiso 0.598(5) 1 d PG 1
C9 C -0.0573(12) 0.3933(7) 0.3881(8) 0.052(4) Uiso 0.598(5) 1 d PG 1
H9 H -0.0140 0.4091 0.4666 0.063 Uiso 0.598(5) 1 calc PR 1
C8AB C 0.384(2) 0.3883(11) 0.2680(15) 0.028(4) Uiso 0.598(5) 1 d P 1
H8AB H 0.4783 0.3821 0.3075 0.033 Uiso 0.598(5) 1 calc PR 1
C9A C 0.293(2) 0.3906(12) 0.3261(16) 0.050 Uiso 0.598(5) 1 d P 1
H9A H 0.2790 0.3560 0.3709 0.060 Uiso 0.598(5) 1 calc PR 1
C10A C 0.1056(15) 0.4551(12) 0.3499(13) 0.035(3) Uiso 0.598(5) 1 d P 1
H10A H 0.1477 0.4493 0.4367 0.042 Uiso 0.598(5) 1 calc PR 1
H10B H 0.0641 0.4989 0.3349 0.042 Uiso 0.598(5) 1 calc PR 1
C12 C -0.236(2) 0.3416(12) 0.4460(17) 0.046(5) Uiso 0.598(5) 1 d P 1
H12A H -0.2887 0.3793 0.4508 0.070 Uiso 0.598(5) 1 calc PR 1
H12B H -0.1629 0.3337 0.5235 0.070 Uiso 0.598(5) 1 calc PR 1
H12C H -0.2940 0.3031 0.4218 0.070 Uiso 0.598(5) 1 calc PR 1
C13 C 0.340(2) 0.7278(11) -0.0017(16) 0.039(4) Uiso 0.598(5) 1 d P 1
H13A H 0.3020 0.7614 -0.0623 0.059 Uiso 0.598(5) 1 calc PR 1
H13B H 0.4302 0.7160 0.0043 0.059 Uiso 0.598(5) 1 calc PR 1
H13C H 0.3464 0.7445 0.0745 0.059 Uiso 0.598(5) 1 calc PR 1
C14 C 0.255(3) 0.3344(13) 0.074(2) 0.057(7) Uiso 0.598(5) 1 d P 1
H14A H 0.1829 0.3197 0.0968 0.085 Uiso 0.598(5) 1 calc PR 1
H14B H 0.3281 0.3022 0.1000 0.085 Uiso 0.598(5) 1 calc PR 1
H14C H 0.2197 0.3391 -0.0119 0.085 Uiso 0.598(5) 1 calc PR 1
C15 C 0.401(3) 0.6978(13) 0.3189(18) 0.044(6) Uiso 0.598(5) 1 d P 1
H15A H 0.4334 0.6754 0.3953 0.066 Uiso 0.598(5) 1 calc PR 1
H15B H 0.3252 0.7262 0.3117 0.066 Uiso 0.598(5) 1 calc PR 1
H15C H 0.4734 0.7239 0.3135 0.066 Uiso 0.598(5) 1 calc PR 1
C32A C 0.316(2) 0.5077(11) 0.3719(17) 0.051 Uiso 0.598(5) 1 d P 1
H32A H 0.3935 0.5076 0.3499 0.077 Uiso 0.598(5) 1 calc PR 1
H32B H 0.3476 0.4998 0.4569 0.077 Uiso 0.598(5) 1 calc PR 1
H32C H 0.2711 0.5500 0.3525 0.077 Uiso 0.598(5) 1 calc PR 1
Ni2B Ni 0.1081(10) 0.6261(9) 0.0887(10) 0.0339(14) Uani 0.402(5) 1 d PD 2
Cl1B Cl -0.038(6) 0.539(3) 0.118(5) 0.038(5) Uani 0.402(5) 1 d P 2
Cl2B Cl 0.0338(11) 0.7140(6) 0.1551(9) 0.048(2) Uani 0.402(5) 1 d P 2
O1AB O 0.2293(16) 0.5504(12) 0.1067(18) 0.023(2) Uiso 0.402(5) 1 d PD 2
O2AB O 0.3229(15) 0.6407(10) 0.2550(14) 0.034(2) Uiso 0.402(5) 1 d PD 2
O3AA O 0.010(2) 0.3762(11) 0.0816(16) 0.030(3) Uiso 0.402(5) 1 d PD 2
O4AB O 0.2119(19) 0.6809(10) -0.0018(15) 0.032(2) Uiso 0.402(5) 1 d P 2
N1AA N 0.315(3) 0.4086(17) 0.108(3) 0.039(4) Uiso 0.402(5) 1 d PD 2
N2AA N 0.236(3) 0.4398(15) 0.3006(13) 0.027(3) Uiso 0.402(5) 1 d PD 2
C1 C 0.807(3) 0.5954(18) 0.306(3) 0.045(8) Uiso 0.402(5) 1 d P 2
H1D H 0.8287 0.6078 0.2393 0.067 Uiso 0.402(5) 1 calc PR 2
H1E H 0.8608 0.5575 0.3460 0.067 Uiso 0.402(5) 1 calc PR 2
H1F H 0.8270 0.6318 0.3616 0.067 Uiso 0.402(5) 1 calc PR 2
C1AA C 0.3711(13) 0.5550(13) 0.156(3) 0.034(3) Uiso 0.402(5) 1 d PGD 2
C6AA C 0.4602(19) 0.5111(10) 0.135(2) 0.038(3) Uiso 0.402(5) 1 d PG 2
C5AA C 0.6010(18) 0.5225(9) 0.1870(18) 0.045(4) Uiso 0.402(5) 1 d PG 2
H5AA H 0.6606 0.4931 0.1732 0.054 Uiso 0.402(5) 1 calc PR 2
C4AA C 0.6528(13) 0.5780(11) 0.2596(19) 0.033(3) Uiso 0.402(5) 1 d PG 2
C3AA C 0.5638(19) 0.6220(10) 0.280(2) 0.041(3) Uiso 0.402(5) 1 d PG 2
H3AA H 0.5984 0.6590 0.3288 0.049 Uiso 0.402(5) 1 calc PR 2
C2AA C 0.4229(18) 0.6105(12) 0.228(2) 0.031(3) Uiso 0.402(5) 1 d PGD 2
C3 C 0.277(3) 0.3444(15) 0.033(2) 0.022(7) Uiso 0.402(5) 1 d P 2
H3A H 0.2225 0.3164 0.0603 0.033 Uiso 0.402(5) 1 calc PR 2
H3B H 0.3595 0.3214 0.0412 0.033 Uiso 0.402(5) 1 calc PR 2
H3C H 0.2256 0.3554 -0.0506 0.033 Uiso 0.402(5) 1 calc PR 2
C4 C 0.371(4) 0.686(2) 0.352(3) 0.057(7) Uiso 0.402(5) 1 d P 2
H4A H 0.2943 0.7048 0.3635 0.085 Uiso 0.402(5) 1 calc PR 2
H4B H 0.4220 0.7206 0.3343 0.085 Uiso 0.402(5) 1 calc PR 2
H4C H 0.4295 0.6631 0.4239 0.085 Uiso 0.402(5) 1 calc PR 2
C5 C 0.182(3) 0.3828(14) 0.337(2) 0.035(3) Uiso 0.402(5) 1 d PD 2
H5A H 0.2174 0.3836 0.4244 0.042 Uiso 0.402(5) 1 calc PR 2
H5B H 0.2212 0.3439 0.3155 0.042 Uiso 0.402(5) 1 calc PR 2
C5S C -0.232(3) 0.3112(18) 0.406(3) 0.046(5) Uiso 0.402(5) 1 d P 2
H5SA H -0.2749 0.3507 0.4194 0.070 Uiso 0.402(5) 1 calc PR 2
H5SB H -0.1639 0.2958 0.4810 0.070 Uiso 0.402(5) 1 calc PR 2
H5SC H -0.3007 0.2774 0.3715 0.070 Uiso 0.402(5) 1 calc PR 2
C6 C 0.311(3) 0.7298(17) 0.044(3) 0.039(4) Uiso 0.402(5) 1 d P 2
H6A H 0.3223 0.7408 0.1248 0.059 Uiso 0.402(5) 1 calc PR 2
H6B H 0.2838 0.7687 -0.0055 0.059 Uiso 0.402(5) 1 calc PR 2
H6C H 0.3972 0.7138 0.0459 0.059 Uiso 0.402(5) 1 calc PR 2
C7 C 0.388(3) 0.4323(17) 0.325(2) 0.050 Uiso 0.402(5) 1 d P 2
H7A H 0.4383 0.4158 0.4063 0.060 Uiso 0.402(5) 1 calc PR 2
H7B H 0.4259 0.4753 0.3188 0.060 Uiso 0.402(5) 1 calc PR 2
C7AA C 0.404(3) 0.4520(18) 0.056(2) 0.037(4) Uiso 0.402(5) 1 d P 2
H7AC H 0.4790 0.4254 0.0530 0.044 Uiso 0.402(5) 1 calc PR 2
H7AD H 0.3472 0.4663 -0.0256 0.044 Uiso 0.402(5) 1 calc PR 2
C8AA C 0.406(3) 0.3823(16) 0.231(2) 0.028(4) Uiso 0.402(5) 1 d P 2
H8AA H 0.5014 0.3812 0.2406 0.033 Uiso 0.402(5) 1 calc PR 2
H8AC H 0.3789 0.3378 0.2427 0.033 Uiso 0.402(5) 1 calc PR 2
C11 C 0.224(3) 0.5019(14) 0.370(2) 0.026(6) Uiso 0.402(5) 1 d P 2
H11A H 0.2826 0.5363 0.3631 0.039 Uiso 0.402(5) 1 calc PR 2
H11B H 0.2506 0.4909 0.4537 0.039 Uiso 0.402(5) 1 calc PR 2
H11C H 0.1303 0.5173 0.3372 0.039 Uiso 0.402(5) 1 calc PR 2
C11A C 0.0318(13) 0.3720(9) 0.2913(13) 0.037(4) Uiso 0.402(5) 1 d PGD 2
C1S C -0.0352(15) 0.3627(9) 0.1676(12) 0.010(6) Uiso 0.402(5) 1 d PGD 2
C2 C -0.1666(15) 0.3356(9) 0.1191(10) 0.025(3) Uiso 0.402(5) 1 d PG 2
C4S C -0.2309(13) 0.3178(9) 0.1945(14) 0.029(3) Uiso 0.402(5) 1 d PG 2
H4S H -0.3188 0.2996 0.1621 0.035 Uiso 0.402(5) 1 calc PR 2
C10 C -0.1638(17) 0.3271(10) 0.3182(13) 0.035(4) Uiso 0.402(5) 1 d PG 2
C12A C -0.0324(17) 0.3542(11) 0.3666(10) 0.052(4) Uiso 0.402(5) 1 d PGD 2
H12D H 0.0124 0.3604 0.4494 0.063 Uiso 0.402(5) 1 calc PR 2

loop_
_atom_site_aniso_label
_atom_site_aniso_U_11
_atom_site_aniso_U_22
_atom_site_aniso_U_33
_atom_site_aniso_U_23
_atom_site_aniso_U_13
_atom_site_aniso_U_12
Ni1 0.0269(7) 0.0439(10) 0.0266(7) 0.0074(8) 0.0046(6) 0.0073(9)
Ni2A 0.024(3) 0.0430(12) 0.031(3) -0.002(2) 0.0074(15) 0.013(3)
Cl1A 0.030(9) 0.058(15) 0.028(6) 0.005(7) 0.015(5) 0.015(7)
Cl2A 0.029(3) 0.038(4) 0.064(5) -0.010(3) 0.006(2) 0.003(3)
Ni2B 0.024(3) 0.0430(12) 0.031(3) -0.002(2) 0.0074(15) 0.013(3)
Cl1B 0.030(9) 0.058(15) 0.028(6) 0.005(7) 0.015(5) 0.015(7)
Cl2B 0.029(3) 0.038(4) 0.064(5) -0.010(3) 0.006(2) 0.003(3)

loop_
_atom_type_symbol
_atom_type_description
_atom_type_scat_dispersion_real
_atom_type_scat_dispersion_imag
_atom_type_scat_source
C C 0.0030 0.0020 'International Tables Vol C Tables 4.2.6.8 and 6.1.1.4'
H H 0.0000 0.0000 'International Tables Vol C Tables 4.2.6.8 and 6.1.1.4'
Cl Cl 0.1480 0.1590 'International Tables Vol C Tables 4.2.6.8 and 6.1.1.4'
N N 0.0060 0.0030 'International Tables Vol C Tables 4.2.6.8 and 6.1.1.4'
Ni Ni 0.3390 1.1120 'International Tables Vol C Tables 4.2.6.8 and 6.1.1.4'
O O 0.0110 0.0060 'International Tables Vol C Tables 4.2.6.8 and 6.1.1.4'

loop_
_geom_angle_atom_site_label_1
_geom_angle_atom_site_label_2
_geom_angle_atom_site_label_3
_geom_angle
_geom_angle_site_symmetry_1
_geom_angle_site_symmetry_3
O1AA Ni1 O3AB 164.5(5) . .
O1AA Ni1 O1AB 10.6(9) . .
O3AB Ni1 O1AB 159.0(7) . .
O1AA Ni1 N1AB 91.0(7) . .
O3AB Ni1 N1AB 101.6(7) . .
O1AB Ni1 N1AB 99.3(9) . .
O1AA Ni1 N2AA 105.7(9) . .
O3AB Ni1 N2AA 86.3(10) . .
O1AB Ni1 N2AA 101.0(10) . .
N1AB Ni1 N2AA 76.3(11) . .
O1AA Ni1 O3AA 162.3(6) . .
O3AB Ni1 O3AA 14.6(8) . .
O1AB Ni1 O3AA 165.9(7) . .
N1AB Ni1 O3AA 89.7(9) . .
N2AA Ni1 O3AA 91.7(10) . .
O1AA Ni1 N2AB 101.6(7) . .
O3AB Ni1 N2AB 88.4(7) . .
O1AB Ni1 N2AB 95.5(8) . .
N1AB Ni1 N2AB 85.6(8) . .
N2AA Ni1 N2AB 10.2(13) . .
O3AA Ni1 N2AB 96.1(8) . .
O1AA Ni1 N1AA 82.2(11) . .
O3AB Ni1 N1AA 109.3(11) . .
O1AB Ni1 N1AA 91.1(12) . .
N1AB Ni1 N1AA 10.3(14) . .
N2AA Ni1 N1AA 83.9(13) . .
O3AA Ni1 N1AA 96.5(12) . .
N2AB Ni1 N1AA 92.6(10) . .
O1AA Ni1 Cl1A 90.2(7) . 3_565
O3AB Ni1 Cl1A 79.7(7) . 3_565
O1AB Ni1 Cl1A 96.0(8) . 3_565
N1AB Ni1 Cl1A 95.5(12) . 3_565
N2AA Ni1 Cl1A 162.1(11) . 3_565
O3AA Ni1 Cl1A 72.1(8) . 3_565
N2AB Ni1 Cl1A 168.1(9) . 3_565
N1AA Ni1 Cl1A 90.2(13) . 3_565
O1AA Ni1 Cl1B 87.8(11) . .
O3AB Ni1 Cl1B 80.7(11) . .
O1AB Ni1 Cl1B 78.8(12) . .
N1AB Ni1 Cl1B 173.6(15) . .
N2AA Ni1 Cl1B 98.1(15) . .
O3AA Ni1 Cl1B 93.4(13) . .
N2AB Ni1 Cl1B 88.6(14) . .
N1AA Ni1 Cl1B 169.9(15) . .
Cl1A Ni1 Cl1B 90.7(15) 3_565 .
O1AA Ni1 Cl1A 78.7(7) . .
O3AB Ni1 Cl1A 89.3(7) . .
O1AB Ni1 Cl1A 70.0(8) . .
N1AB Ni1 Cl1A 168.8(9) . .
N2AA Ni1 Cl1A 101.9(13) . .
O3AA Ni1 Cl1A 101.5(8) . .
N2AB Ni1 Cl1A 92.0(10) . .
N1AA Ni1 Cl1A 160.9(12) . .
Cl1A Ni1 Cl1A 89.1(15) 3_565 .
Cl1B Ni1 Cl1A 9.2(15) . .
O1AA Ni1 Cl1B 81.5(11) . 3_565
O3AB Ni1 Cl1B 88.5(10) . 3_565
O1AB Ni1 Cl1B 87.6(13) . 3_565
N1AB Ni1 Cl1B 94.5(16) . 3_565
N2AA Ni1 Cl1B 168.2(17) . 3_565
O3AA Ni1 Cl1B 80.8(12) . 3_565
N2AB Ni1 Cl1B 176.8(12) . 3_565
N1AA Ni1 Cl1B 87.9(17) . 3_565
Cl1A Ni1 Cl1B 8.8(16) 3_565 3_565
Cl1B Ni1 Cl1B 92(2) . 3_565
Cl1A Ni1 Cl1B 88.6(16) . 3_565
O1AA Ni2A O3AB 94.7(6) . 3_565
O1AA Ni2A O4AA 93.2(6) . .
O3AB Ni2A O4AA 80.9(6) 3_565 .
O1AA Ni2A Cl2A 160.5(5) . .
O3AB Ni2A Cl2A 104.5(5) 3_565 .
O4AA Ni2A Cl2A 93.7(5) . .
O1AA Ni2A O2AA 76.9(5) . .
O3AB Ni2A O2AA 158.4(6) 3_565 .
O4AA Ni2A O2AA 79.8(5) . .
Cl2A Ni2A O2AA 86.3(5) . .
O1AA Ni2A Cl1A 78.8(12) . .
O3AB Ni2A Cl1A 79.2(11) 3_565 .
O4AA Ni2A Cl1A 157.8(11) . .
Cl2A Ni2A Cl1A 100.7(11) . .
O2AA Ni2A Cl1A 117.7(9) . .
Ni1 Cl1A Ni1 90.9(15) 3_565 .
Ni1 Cl1A Ni2A 87.3(10) 3_565 .
Ni1 Cl1A Ni2A 86.6(12) . .
C1AB O1AA Ni1 122.2(13) . .
C1AB O1AA Ni2A 113.3(12) . .
Ni1 O1AA Ni2A 115.6(6) . .
C2AB O2AA C15 121.7(14) . .
C2AB O2AA Ni2A 104.7(8) . .
C15 O2AA Ni2A 133.5(13) . .
C3 O3AB Ni1 130.4(9) . .
C3 O3AB Ni2A 108.6(10) . 3_565
Ni1 O3AB Ni2A 113.6(7) . 3_565
C2S O4AA C13 118.0(15) 3_565 .
C2S O4AA Ni2A 110.3(14) 3_565 .
C13 O4AA Ni2A 126.7(11) . .
C7AB N1AB C14 109.6(18) . .
C7AB N1AB C8AB 113.4(17) . .
C14 N1AB C8AB 110.1(18) . .
C7AB N1AB Ni1 110.4(13) . .
C14 N1AB Ni1 110.0(15) . .
C8AB N1AB Ni1 103.2(12) . .
C32A N2AB C9A 110.3(15) . .
C32A N2AB C10A 107.7(17) . .
C9A N2AB C10A 111.4(19) . .
C32A N2AB Ni1 116.7(14) . .
C9A N2AB Ni1 99.5(11) . .
C10A N2AB Ni1 111.1(10) . .
O1AA C1AB C6AB 118.5(12) . .
O1AA C1AB C2AB 121.4(12) . .
C6AB C1AB C2AB 120.0 . .
C1AB C6AB C5AB 120.0 . .
C1AB C6AB C7AB 117.9(13) . .
C5AB C6AB C7AB 121.4(12) . .
C6AB C5AB C4AB 120.0 . .
C3AB C4AB C5AB 120.0 . .
C3AB C4AB C1 118.9(13) . .
C5AB C4AB C1 121.0(13) . .
C4AB C3AB C2AB 120.0 . .
O2AA C2AB C3AB 123.2(10) . .
O2AA C2AB C1AB 116.7(11) . .
C3AB C2AB C1AB 120.0 . .
N1AB C7AB C6AB 114.7(18) . .
C3 C8 C9 120.0 . .
C3 C8 C10A 128.1(10) . .
C9 C8 C10A 111.3(11) . .
O3AB C3 C8 118.4(9) . .
O3AB C3 C2S 121.3(10) . .
C8 C3 C2S 120.0 . .
O4AA C2S C3 116.3(9) 3_565 .
O4AA C2S C3S 123.4(9) 3_565 .
C3 C2S C3S 120.0 . .
C13A C3S C2S 120.0 . .
C3S C13A C9 120.0 . .
C3S C13A C12 120.4(10) . .
C9 C13A C12 119.5(11) . .
C13A C9 C8 120.0 . .
C9A C8AB N1AB 111.4(16) . .
C8AB C9A N2AB 111(2) . .
C8 C10A N2AB 121.0(17) . .
O1AB Ni2B O3AA 102.4(10) . 3_565
O1AB Ni2B O4AB 90.4(9) . .
O3AA Ni2B O4AB 73.3(9) 3_565 .
O1AB Ni2B Cl2B 154.0(8) . .
O3AA Ni2B Cl2B 103.5(9) 3_565 .
O4AB Ni2B Cl2B 96.1(9) . .
O1AB Ni2B O2AB 68.7(8) . .
O3AA Ni2B O2AB 153.4(9) 3_565 .
O4AB Ni2B O2AB 81.6(7) . .
Cl2B Ni2B O2AB 87.4(7) . .
O1AB Ni2B Cl1B 81.6(18) . .
O3AA Ni2B Cl1B 87.8(16) 3_565 .
O4AB Ni2B Cl1B 157.4(18) . .
Cl2B Ni2B Cl1B 100.3(17) . .
O2AB Ni2B Cl1B 114.4(15) . .
Ni2B Cl1B Ni1 85.2(17) . .
Ni2B Cl1B Ni1 82.0(14) . 3_565
Ni1 Cl1B Ni1 88(2) . 3_565
C1AA O1AB Ni2B 123.5(18) . .
C1AA O1AB Ni1 118.5(18) . .
Ni2B O1AB Ni1 113.7(9) . .
C2AA O2AB C4 115(2) . .
C2AA O2AB Ni2B 108.4(12) . .
C4 O2AB Ni2B 134(2) . .
C1S O3AA Ni2B 123.0(15) . 3_565
C1S O3AA Ni1 115.7(13) . .
Ni2B O3AA Ni1 107.9(11) 3_565 .
C2 O4AB C6 119(2) 3_565 .
C2 O4AB Ni2B 111.9(18) 3_565 .
C6 O4AB Ni2B 128.6(18) . .
C8AA N1AA C3 102(2) . .
C8AA N1AA C7AA 109(2) . .
C3 N1AA C7AA 106(2) . .
C8AA N1AA Ni1 111.2(19) . .
C3 N1AA Ni1 114(2) . .
C7AA N1AA Ni1 113.6(18) . .
C5 N2AA C11 110(2) . .
C5 N2AA C7 113(2) . .
C11 N2AA C7 107(2) . .
C5 N2AA Ni1 114.5(17) . .
C11 N2AA Ni1 108.4(16) . .
C7 N2AA Ni1 103.6(19) . .
O1AB C1AA C6AA 125.7(18) . .
O1AB C1AA C2AA 114.3(18) . .
C6AA C1AA C2AA 120.0 . .
C1AA C6AA C5AA 120.0 . .
C1AA C6AA C7AA 119.9(18) . .
C5AA C6AA C7AA 120.1(18) . .
C4AA C5AA C6AA 120.0 . .
C5AA C4AA C3AA 120.0 . .
C5AA C4AA C1 120.3(18) . .
C3AA C4AA C1 119.3(18) . .
C2AA C3AA C4AA 120.0 . .
O2AB C2AA C3AA 128.0(16) . .
O2AB C2AA C1AA 111.0(16) . .
C3AA C2AA C1AA 120.0 . .
N2AA C5 C11A 120(2) . .
N2AA C7 C8AA 110(2) . .
C6AA C7AA N1AA 109(2) . .
N1AA C8AA C7 106(2) . .
C1S C11A C12A 120.0 . .
C1S C11A C5 115.5(15) . .
C12A C11A C5 122.2(14) . .
O3AA C1S C11A 128.6(13) . .
O3AA C1S C2 111.4(13) . .
C11A C1S C2 120.0 . .
O4AB C2 C4S 124.7(14) 3_565 .
O4AB C2 C1S 114.5(13) 3_565 .
C4S C2 C1S 120.0 . .
C2 C4S C10 120.0 . .
C12A C10 C4S 120.0 . .
C12A C10 C5S 117.6(15) . .
C4S C10 C5S 122.4(15) . .
C10 C12A C11A 120.0 . .

loop_
_geom_bond_atom_site_label_1
_geom_bond_atom_site_label_2
_geom_bond_distance
_geom_bond_site_symmetry_2
Ni1 O1AA 1.998(17) .
Ni1 O3AB 2.020(16) .
Ni1 O1AB 2.05(2) .
Ni1 N1AB 2.118(13) .
Ni1 N2AA 2.119(14) .
Ni1 O3AA 2.14(2) .
Ni1 N2AB 2.144(10) .
Ni1 N1AA 2.143(17) .
Ni1 Cl1A 2.47(4) 3_565
Ni1 Cl1B 2.49(7) .
Ni1 Cl1A 2.48(4) .
Ni1 Cl1B 2.57(6) 3_565
Ni2A O1AA 2.015(19) .
Ni2A O3AB 2.051(14) 3_565
Ni2A O4AA 2.155(15) .
Ni2A Cl2A 2.334(12) .
Ni2A O2AA 2.347(9) .
Ni2A Cl1A 2.47(3) .
Cl1A Ni1 2.47(4) 3_565
O1AA C1AB 1.370(10) .
O2AA C2AB 1.384(13) .
O2AA C15 1.45(2) .
O3AB C3 1.398(18) .
O3AB Ni2A 2.051(14) 3_565
O4AA C2S 1.36(6) 3_565
O4AA C13 1.46(2) .
N1AB C7AB 1.41(3) .
N1AB C14 1.43(3) .
N1AB C8AB 1.55(3) .
N2AB C32A 1.45(3) .
N2AB C9A 1.49(3) .
N2AB C10A 1.52(2) .
C1 C4AB 1.535(19) .
C1AB C6AB 1.3900 .
C1AB C2AB 1.3900 .
C6AB C5AB 1.3900 .
C6AB C7AB 1.58(2) .
C5AB C4AB 1.3900 .
C4AB C3AB 1.3900 .
C3AB C2AB 1.3900 .
C8 C3 1.3900 .
C8 C9 1.3900 .
C8 C10A 1.43(2) .
C3 C2S 1.3900 .
C2S O4AA 1.356(13) 3_565
C2S C3S 1.3900 .
C3S C13A 1.3900 .
C13A C9 1.3900 .
C13A C12 1.50(2) .
C8AB C9A 1.41(3) .
Ni2B O1AB 1.95(3) .
Ni2B O3AA 1.94(2) 3_565
Ni2B O4AB 2.15(2) .
Ni2B Cl2B 2.217(19) .
Ni2B O2AB 2.378(13) .
Ni2B Cl1B 2.45(5) .
Cl1B Ni1 2.57(6) 3_565
O1AB C1AA 1.384(14) .
O2AB C2AA 1.373(16) .
O2AB C4 1.41(4) .
O3AA C1S 1.34(3) .
O3AA Ni2B 1.94(2) 3_565
O4AB C2 1.35(8) 3_565
O4AB C6 1.39(3) .
N1AA C8AA 1.51(4) .
N1AA C3 1.54(4) .
N1AA C7AA 1.60(5) .
N2AA C5 1.43(4) .
N2AA C11 1.54(4) .
N2AA C7 1.53(5) .
C1 C4AA 1.54(3) .
C1AA C6AA 1.3900 .
C1AA C2AA 1.3900 .
C6AA C5AA 1.3900 .
C6AA C7AA 1.49(4) .
C5AA C4AA 1.3900 .
C4AA C3AA 1.3900 .
C3AA C2AA 1.3900 .
C5 C11A 1.48(3) .
C5S C10 1.54(4) .
C7 C8AA 1.59(4) .
C11A C1S 1.3900 .
C11A C12A 1.3900 .
C1S C2 1.3900 .
C2 O4AB 1.35(2) 3_565
C2 C4S 1.3900 .
C4S C10 1.3900 .
C10 C12A 1.3900 .
